data_4132635
loop_
_publ_author_name
'Lee, Seungkyu'
'B\"urgi, Hans-Beat'
'Alshmimri, Sultan A.'
'Yaghi, Omar M.'

_publ_section_title
;
 Impact of Disordered Guest-Framework Interactions on the Crystallography
 of Metal-Organic Frameworks.
;
_journal_issue 28
_journal_name_full 'Journal of the American Chemical Society'
_journal_page_first 8958
_journal_page_last 8964
_journal_paper_doi 10.1021/jacs.8b05271
_journal_volume 140
_journal_year 2018
_chemical_formula_moiety '0.25(C258.94 H163.96 O128 Zr24)'
_chemical_formula_sum 'C64.5 H41 O28.5 Zr6'
_chemical_formula_weight 1819.29
_chemical_name_systematic UiO-67
_space_group_crystal_system cubic
_space_group_IT_number 225
_space_group_name_Hall '-F 4 2 3'
_space_group_name_H-M_alt 'F m -3 m'
_atom_sites_solution_hydrogens mixed
_audit_creation_date 2018-04-24
_audit_creation_method
;
Olex2 1.2
(compiled 2017.08.10 svn.r3458 for OlexSys, GUI svn.r5381)
;
_cell_angle_alpha 90
_cell_angle_beta 90
_cell_angle_gamma 90
_cell_formula_units_Z 4
_cell_length_a 26.8422(6)
_cell_length_b 26.8422(6)
_cell_length_c 26.8422(6)
_cell_measurement_reflns_used 9843
_cell_measurement_temperature 260.15
_cell_measurement_theta_max 74.34
_cell_measurement_theta_min 2.85
_cell_volume 19339.9(7)
_computing_cell_refinement 'SAINT V8.38A (?, 2016)'
_computing_data_reduction 'SAINT V8.38A (?, 2016)'
_computing_molecular_graphics 'Olex2 (Dolomanov et al., 2009)'
_computing_publication_material 'Olex2 (Dolomanov et al., 2009)'
_computing_structure_refinement 'ShelXL (Sheldrick, 2015)'
_computing_structure_solution 'SHELXT 2014/5 (Sheldrick, 2014)'
_diffrn_ambient_temperature 260.15
_diffrn_detector 'CCD area detector'
_diffrn_detector_area_resol_mean 10.42
_diffrn_detector_type 'Bruker SMART CCD 1K area detector'
_diffrn_measured_fraction_theta_full 1.000
_diffrn_measured_fraction_theta_max 1.000
_diffrn_measurement_device 'three-circle diffractometer'
_diffrn_measurement_device_type 'Bruker D8 with PHOTON 100 detector'
_diffrn_measurement_method '\f and \w shutterless scans'
_diffrn_radiation_monochromator 'silicon 111'
_diffrn_radiation_probe x-ray
_diffrn_radiation_type CuK\a
_diffrn_radiation_wavelength 1.54178
_diffrn_reflns_av_R_equivalents 0.1000
_diffrn_reflns_av_unetI/netI 0.0173
_diffrn_reflns_Laue_measured_fraction_full 1.000
_diffrn_reflns_Laue_measured_fraction_max 1.000
_diffrn_reflns_limit_h_max 33
_diffrn_reflns_limit_h_min -33
_diffrn_reflns_limit_k_max 33
_diffrn_reflns_limit_k_min -33
_diffrn_reflns_limit_l_max 33
_diffrn_reflns_limit_l_min -33
_diffrn_reflns_number 41892
_diffrn_reflns_point_group_measured_fraction_full 1.000
_diffrn_reflns_point_group_measured_fraction_max 1.000
_diffrn_reflns_theta_full 67.679
_diffrn_reflns_theta_max 74.333
_diffrn_reflns_theta_min 2.851
_diffrn_source 'sealed X-ray tube'
_diffrn_source_target Mo
_diffrn_standards_number 0
_exptl_absorpt_coefficient_mu 2.819
_exptl_absorpt_correction_T_max 0.7176
_exptl_absorpt_correction_T_min 0.6241
_exptl_absorpt_correction_type multi-scan
_exptl_absorpt_process_details
'SADABS-2016/2 (Bruker,2016/2) was used for absorption correction. wR2(int) was 0.1163 before and 0.0800 after correction. The Ratio of minimum to maximum transmission is 0.8697. The \l/2 correction factor is Not present.'
_exptl_crystal_colour clear
_exptl_crystal_colour_lustre clear
_exptl_crystal_density_diffrn 0.625
_exptl_crystal_description 'Truncated octahedron'
_exptl_crystal_F_000 3584
_exptl_crystal_size_max 0.1
_exptl_crystal_size_mid 0.1
_exptl_crystal_size_min 0.1
_platon_squeeze_details
;
TITL 260k1_a.res in Fm-3m
CELL   26.8422   26.8422   26.8422     90.00     90.00     90.00
SPGR Fm-3m
# Solvent Accessible Volume =     12350
# Electrons Found in S.A.V. =      3011
# Note: Atoms in Void are Labelled as Cxxx and Qxxx for all Others
Q101 0.112 0.120 0.106 !       2.28 eA-3
C102 0.500 0.502 0.250 !       1.32 eA-3
C103 0.345 0.343 0.157 !       1.04 eA-3
C104 0.250 0.250 0.250 !       0.90 eA-3
C105 0.326 0.369 0.173 !       0.90 eA-3
C106 0.642 0.321 0.141 !       0.84 eA-3
C107 0.335 0.335 0.225 !       0.80 eA-3
C108 0.617 0.381 0.157 !       0.79 eA-3
C109 0.944 0.323 0.045 !       0.79 eA-3
C110 0.687 0.342 0.158 !       0.78 eA-3
C111 0.666 0.166 0.166 !       0.77 eA-3
C112 0.500 0.042 0.176 !       0.74 eA-3
C113 0.149 0.305 0.151 !       0.73 eA-3
C114 0.135 0.338 0.133 !       0.73 eA-3
C115 0.842 0.213 0.134 !       0.71 eA-3
C116 0.690 0.189 0.347 !       0.70 eA-3
C117 0.781 0.312 0.365 !       0.69 eA-3
C118 0.196 0.466 0.034 !       0.68 eA-3
C119 0.140 0.390 0.139 !       0.68 eA-3
C120 0.544 0.211 0.001 !       0.67 eA-3
C121 0.664 0.132 0.166 !       0.66 eA-3
C122 0.392 0.133 0.001 !       0.66 eA-3
C123 0.368 0.140 0.140 !       0.64 eA-3
C124 1.000 0.080 0.344 !       0.60 eA-3
C125 0.850 0.355 0.225 !       0.59 eA-3
C126 0.912 0.084 0.283 !       0.58 eA-3
C127 0.515 0.015 0.015 !       0.57 eA-3
C128 0.689 0.419 0.419 !       0.56 eA-3
C129 0.500 0.195 0.004 !       0.56 eA-3
C130 0.500 0.140 0.140 !       0.56 eA-3
C131 0.650 0.041 0.041 !       0.55 eA-3
C132 0.118 0.391 0.115 !       0.55 eA-3
Q133 0.815 0.099 0.186 !       0.54 eA-3
C134 0.101 0.313 0.898 !       0.52 eA-3
C135 0.899 0.187 0.602 !       0.52 eA-3
C136 0.399 0.187 0.102 !       0.52 eA-3
Q137 0.730 0.480 0.224 !       0.52 eA-3
C138 0.399 0.602 0.687 !       0.52 eA-3
C139 0.593 0.095 0.015 !       0.52 eA-3
C140 0.725 0.225 0.225 !       0.51 eA-3
C141 0.079 0.353 0.091 !       0.51 eA-3
C142 0.157 0.115 0.285 !       0.51 eA-3
C143 0.345 0.178 0.212 !       0.51 eA-3
Q144 0.233 0.127 0.113 !       0.50 eA-3
C145 0.382 0.070 0.003 !       0.50 eA-3
C146 0.500 0.023 0.000 !       0.50 eA-3
;
_refine_diff_density_max 0.330
_refine_diff_density_min -0.445
_refine_diff_density_rms 0.058
_refine_ls_extinction_method none
_refine_ls_goodness_of_fit_ref 1.181
_refine_ls_hydrogen_treatment constr
_refine_ls_matrix_type full
_refine_ls_number_parameters 50
_refine_ls_number_reflns 1052
_refine_ls_number_restraints 12
_refine_ls_restrained_S_all 1.203
_refine_ls_R_factor_all 0.0303
_refine_ls_R_factor_gt 0.0260
_refine_ls_shift/su_max 0.001
_refine_ls_shift/su_mean 0.000
_refine_ls_structure_factor_coef Fsqd
_refine_ls_weighting_details 'w=1/[\s^2^(Fo^2^)+(0.0353P)^2^+47.0763P] where P=(Fo^2^+2Fc^2^)/3'
_refine_ls_weighting_scheme calc
_refine_ls_wR_factor_gt 0.0719
_refine_ls_wR_factor_ref 0.0737
_reflns_Friedel_coverage 0.000
_reflns_number_gt 954
_reflns_number_total 1052
_reflns_threshold_expression 'I > 2\s(I)'
_cod_data_source_file Uio-67_22defect_DMF_260K1.cif
_cod_data_source_block UiO-67_22defect_DMF_260K1
_cod_original_cell_volume 19339.9(13)
_cod_original_formula_sum 'C64.50 H41 O28.50 Zr6'
_cod_database_code 4132635
_shelx_shelxl_version_number 2017/1
_shelx_space_group_comment
;
The symmetry employed for this shelxl refinement is uniquely defined
by the following loop, which should always be used as a source of
symmetry information in preference to the above space-group names.
They are only intended as comments.
;
_shelx_estimated_absorpt_t_max 0.766
_shelx_estimated_absorpt_t_min 0.766
_olex2_refinement_description
;
1. Fixed Uiso
 At 1.2 times of:
  All C(H) groups
2. Uiso/Uaniso restraints and constraints
Uanis(C5) \\sim Ueq: with sigma of 0.01 and sigma for terminal atoms of 0.02
Uanis(C2AA) \\sim Ueq: with sigma of 0.02 and sigma for terminal atoms of 0.04
3. Others
 Sof(O4)=0.5*(1-FVAR(2))
 Sof(C1)=Sof(C2)=Sof(C5)=0.25*FVAR(2)
 Sof(O3)=Sof(C3)=Sof(H3)=Sof(C2AA)=Sof(H2AA)=0.5*FVAR(2)
 Fixed Sof: O1(0.08333) O2(0.08333) H1(0.08333)
 Fixed Uiso: H1(0.05)
 Fixed X: H1(1.069201)
 Fixed Y: H1(0.569201)
 Fixed Z: H1(0.569201)
4.a Aromatic/amide H refined with riding coordinates:
 C3(H3), C2AA(H2AA)
;
_platon_squeeze_void_probe_radius 1.20
_olex2_submission_original_sample_id UiO-67_22defect_DMF_260K1
_olex2_submission_special_instructions 'No special instructions were received'

loop_
_space_group_symop_operation_xyz
'x, y, z'
'-x, -y, z'
'-x, y, -z'
'x, -y, -z'
'z, x, y'
'z, -x, -y'
'-z, -x, y'
'-z, x, -y'
'y, z, x'
'-y, z, -x'
'y, -z, -x'
'-y, -z, x'
'y, x, -z'
'-y, -x, -z'
'y, -x, z'
'-y, x, z'
'x, z, -y'
'-x, z, y'
'-x, -z, -y'
'x, -z, y'
'z, y, -x'
'z, -y, x'
'-z, y, x'
'-z, -y, -x'
'x, y+1/2, z+1/2'
'-x, -y+1/2, z+1/2'
'-x, y+1/2, -z+1/2'
'x, -y+1/2, -z+1/2'
'z, x+1/2, y+1/2'
'z, -x+1/2, -y+1/2'
'-z, -x+1/2, y+1/2'
'-z, x+1/2, -y+1/2'
'y, z+1/2, x+1/2'
'-y, z+1/2, -x+1/2'
'y, -z+1/2, -x+1/2'
'-y, -z+1/2, x+1/2'
'y, x+1/2, -z+1/2'
'-y, -x+1/2, -z+1/2'
'y, -x+1/2, z+1/2'
'-y, x+1/2, z+1/2'
'x, z+1/2, -y+1/2'
'-x, z+1/2, y+1/2'
'-x, -z+1/2, -y+1/2'
'x, -z+1/2, y+1/2'
'z, y+1/2, -x+1/2'
'z, -y+1/2, x+1/2'
'-z, y+1/2, x+1/2'
'-z, -y+1/2, -x+1/2'
'x+1/2, y, z+1/2'
'-x+1/2, -y, z+1/2'
'-x+1/2, y, -z+1/2'
'x+1/2, -y, -z+1/2'
'z+1/2, x, y+1/2'
'z+1/2, -x, -y+1/2'
'-z+1/2, -x, y+1/2'
'-z+1/2, x, -y+1/2'
'y+1/2, z, x+1/2'
'-y+1/2, z, -x+1/2'
'y+1/2, -z, -x+1/2'
'-y+1/2, -z, x+1/2'
'y+1/2, x, -z+1/2'
'-y+1/2, -x, -z+1/2'
'y+1/2, -x, z+1/2'
'-y+1/2, x, z+1/2'
'x+1/2, z, -y+1/2'
'-x+1/2, z, y+1/2'
'-x+1/2, -z, -y+1/2'
'x+1/2, -z, y+1/2'
'z+1/2, y, -x+1/2'
'z+1/2, -y, x+1/2'
'-z+1/2, y, x+1/2'
'-z+1/2, -y, -x+1/2'
'x+1/2, y+1/2, z'
'-x+1/2, -y+1/2, z'
'-x+1/2, y+1/2, -z'
'x+1/2, -y+1/2, -z'
'z+1/2, x+1/2, y'
'z+1/2, -x+1/2, -y'
'-z+1/2, -x+1/2, y'
'-z+1/2, x+1/2, -y'
'y+1/2, z+1/2, x'
'-y+1/2, z+1/2, -x'
'y+1/2, -z+1/2, -x'
'-y+1/2, -z+1/2, x'
'y+1/2, x+1/2, -z'
'-y+1/2, -x+1/2, -z'
'y+1/2, -x+1/2, z'
'-y+1/2, x+1/2, z'
'x+1/2, z+1/2, -y'
'-x+1/2, z+1/2, y'
'-x+1/2, -z+1/2, -y'
'x+1/2, -z+1/2, y'
'z+1/2, y+1/2, -x'
'z+1/2, -y+1/2, x'
'-z+1/2, y+1/2, x'
'-z+1/2, -y+1/2, -x'
'-x, -y, -z'
'x, y, -z'
'x, -y, z'
'-x, y, z'
'-z, -x, -y'
'-z, x, y'
'z, x, -y'
'z, -x, y'
'-y, -z, -x'
'y, -z, x'
'-y, z, x'
'y, z, -x'
'-y, -x, z'
'y, x, z'
'-y, x, -z'
'y, -x, -z'
'-x, -z, y'
'x, -z, -y'
'x, z, y'
'-x, z, -y'
'-z, -y, x'
'-z, y, -x'
'z, -y, -x'
'z, y, x'
'-x, -y+1/2, -z+1/2'
'x, y+1/2, -z+1/2'
'x, -y+1/2, z+1/2'
'-x, y+1/2, z+1/2'
'-z, -x+1/2, -y+1/2'
'-z, x+1/2, y+1/2'
'z, x+1/2, -y+1/2'
'z, -x+1/2, y+1/2'
'-y, -z+1/2, -x+1/2'
'y, -z+1/2, x+1/2'
'-y, z+1/2, x+1/2'
'y, z+1/2, -x+1/2'
'-y, -x+1/2, z+1/2'
'y, x+1/2, z+1/2'
'-y, x+1/2, -z+1/2'
'y, -x+1/2, -z+1/2'
'-x, -z+1/2, y+1/2'
'x, -z+1/2, -y+1/2'
'x, z+1/2, y+1/2'
'-x, z+1/2, -y+1/2'
'-z, -y+1/2, x+1/2'
'-z, y+1/2, -x+1/2'
'z, -y+1/2, -x+1/2'
'z, y+1/2, x+1/2'
'-x+1/2, -y, -z+1/2'
'x+1/2, y, -z+1/2'
'x+1/2, -y, z+1/2'
'-x+1/2, y, z+1/2'
'-z+1/2, -x, -y+1/2'
'-z+1/2, x, y+1/2'
'z+1/2, x, -y+1/2'
'z+1/2, -x, y+1/2'
'-y+1/2, -z, -x+1/2'
'y+1/2, -z, x+1/2'
'-y+1/2, z, x+1/2'
'y+1/2, z, -x+1/2'
'-y+1/2, -x, z+1/2'
'y+1/2, x, z+1/2'
'-y+1/2, x, -z+1/2'
'y+1/2, -x, -z+1/2'
'-x+1/2, -z, y+1/2'
'x+1/2, -z, -y+1/2'
'x+1/2, z, y+1/2'
'-x+1/2, z, -y+1/2'
'-z+1/2, -y, x+1/2'
'-z+1/2, y, -x+1/2'
'z+1/2, -y, -x+1/2'
'z+1/2, y, x+1/2'
'-x+1/2, -y+1/2, -z'
'x+1/2, y+1/2, -z'
'x+1/2, -y+1/2, z'
'-x+1/2, y+1/2, z'
'-z+1/2, -x+1/2, -y'
'-z+1/2, x+1/2, y'
'z+1/2, x+1/2, -y'
'z+1/2, -x+1/2, y'
'-y+1/2, -z+1/2, -x'
'y+1/2, -z+1/2, x'
'-y+1/2, z+1/2, x'
'y+1/2, z+1/2, -x'
'-y+1/2, -x+1/2, z'
'y+1/2, x+1/2, z'
'-y+1/2, x+1/2, -z'
'y+1/2, -x+1/2, -z'
'-x+1/2, -z+1/2, y'
'x+1/2, -z+1/2, -y'
'x+1/2, z+1/2, y'
'-x+1/2, z+1/2, -y'
'-z+1/2, -y+1/2, x'
'-z+1/2, y+1/2, -x'
'z+1/2, -y+1/2, -x'
'z+1/2, y+1/2, x'

loop_
_atom_site_label
_atom_site_type_symbol
_atom_site_fract_x
_atom_site_fract_y
_atom_site_fract_z
_atom_site_U_iso_or_equiv
_atom_site_adp_type
_atom_site_occupancy
_atom_site_site_symmetry_order
_atom_site_calc_flag
_atom_site_refinement_flags_posn
_atom_site_refinement_flags_adp
_atom_site_refinement_flags_occupancy
_atom_site_disorder_group
Zr1 Zr 1.000000 0.500000 0.59239(2) 0.01397(14) Uani 1 8 d S T P .
O3 O 1.07330(12) 0.500000 0.63171(12) 0.0299(7) Uani 0.771(5) 2 d S T P .
C1 C 1.11751(11) 0.500000 0.61751(11) 0.0268(11) Uani 0.771(5) 4 d S T P .
C2 C 1.15672(12) 0.500000 0.65672(12) 0.0440(16) Uani 0.771(5) 4 d S T P .
C5 C 1.23007(14) 0.500000 0.73007(14) 0.063(2) Uani 0.771(5) 4 d S TU P .
O1 O 1.03953(16) 0.53953(16) 0.53953(16) 0.0141(14) Uani 0.5 6 d S T P 2
O2 O 1.05262(15) 0.55262(15) 0.55262(15) 0.0215(17) Uani 0.5 6 d S T P 1
O4 O 1.0607(5) 0.500000 0.6466(5) 0.043(4) Uiso 0.229(5) 2 d S T P 2
H1 H 1.069201 0.569201 0.569201 0.050 Uiso 0.5 6 d S T P .
C3 C 1.2419(2) 0.4884(13) 0.6803(2) 0.085(11) Uani 0.385(3) 1 d . . . -1
H3 H 1.274700 0.481305 0.671703 0.102 Uiso 0.385(3) 1 calc R . . -1
C2AA C 1.20545(19) 0.4875(3) 0.64400(19) 0.048(3) Uani 0.385(3) 1 d . U . -1
H2AA H 1.213332 0.478579 0.611452 0.058 Uiso 0.385(3) 1 calc R . . -1

loop_
_atom_site_aniso_label
_atom_site_aniso_U_11
_atom_site_aniso_U_22
_atom_site_aniso_U_33
_atom_site_aniso_U_23
_atom_site_aniso_U_13
_atom_site_aniso_U_12
Zr1 0.01612(16) 0.01612(16) 0.0097(2) 0.000 0.000 0.000
O3 0.0203(15) 0.0516(18) 0.0176(14) 0.000 -0.0076(12) 0.000
C1 0.0198(15) 0.041(3) 0.0198(15) 0.000 -0.0127(19) 0.000
C2 0.0233(17) 0.085(5) 0.0233(17) 0.000 -0.016(2) 0.000
C5 0.037(2) 0.115(6) 0.037(2) 0.000 -0.022(3) 0.000
O1 0.0141(14) 0.0141(14) 0.0141(14) 0.0019(16) 0.0019(16) 0.0019(16)
O2 0.0215(17) 0.0215(17) 0.0215(17) -0.0064(16) -0.0064(16) -0.0064(16)
C3 0.024(2) 0.20(3) 0.035(3) -0.003(6) -0.017(2) 0.021(7)
C2AA 0.029(2) 0.091(9) 0.025(2) -0.007(3) -0.0125(19) 0.012(3)

loop_
_atom_type_symbol
_atom_type_description
_atom_type_scat_dispersion_real
_atom_type_scat_dispersion_imag
_atom_type_scat_source
C C 0.0181 0.0091 'International Tables Vol C Tables 4.2.6.8 and 6.1.1.4'
H H 0.0000 0.0000 'International Tables Vol C Tables 4.2.6.8 and 6.1.1.4'
O O 0.0492 0.0322 'International Tables Vol C Tables 4.2.6.8 and 6.1.1.4'
Zr Zr -0.1862 2.2449 'International Tables Vol C Tables 4.2.6.8 and 6.1.1.4'

loop_
_geom_angle_atom_site_label_1
_geom_angle_atom_site_label_2
_geom_angle_atom_site_label_3
_geom_angle
_geom_angle_site_symmetry_1
_geom_angle_site_symmetry_3
O3 Zr1 O3 77.09(8) . 182_545
O3 Zr1 O3 77.09(8) . 181_665
O3 Zr1 O3 123.58(19) 182_545 181_665
O3 Zr1 O3 77.09(8) 2_765 181_665
O3 Zr1 O3 123.58(19) . 2_765
O3 Zr1 O3 77.09(8) 182_545 2_765
O1 Zr1 O3 82.65(17) 100_755 2_765
O1 Zr1 O3 141.04(6) 2_765 .
O1 Zr1 O3 141.04(6) 100_755 181_665
O1 Zr1 O3 141.04(6) 99_565 2_765
O1 Zr1 O3 82.65(17) 2_765 181_665
O1 Zr1 O3 141.04(6) 100_755 .
O1 Zr1 O3 82.65(17) 99_565 181_665
O1 Zr1 O3 82.65(17) 99_565 .
O1 Zr1 O3 82.65(17) 2_765 2_765
O1 Zr1 O3 82.65(17) . .
O1 Zr1 O3 141.04(6) . 2_765
O1 Zr1 O3 141.04(6) . 181_665
O1 Zr1 O1 93.2(4) 2_765 .
O1 Zr1 O1 61.8(2) 100_755 .
O1 Zr1 O1 61.8(2) 99_565 .
O1 Zr1 O4 147.24(12) . 2_765
O1 Zr1 O4 94.3(4) 100_755 2_765
O1 Zr1 O4 147.24(13) 100_755 .
O1 Zr1 O4 147.24(12) . 181_665
O1 Zr1 O4 94.3(4) 2_765 181_665
O1 Zr1 O4 94.3(4) . .
O1 Zr1 O4 94.3(4) 99_565 .
O1 Zr1 O4 147.24(12) 99_565 2_765
O1 Zr1 O4 147.24(13) 100_755 181_665
O1 Zr1 O4 147.24(12) 2_765 .
O1 Zr1 O4 94.3(4) 99_565 181_665
O1 Zr1 O4 94.3(4) 2_765 2_765
O4 Zr1 O3 13.6(3) . .
O4 Zr1 O3 110.0(4) . 2_765
O4 Zr1 O3 71.64(17) . 181_665
O4 Zr1 O3 71.64(17) 181_665 .
O4 Zr1 O3 71.64(17) 2_765 181_665
O4 Zr1 O3 71.64(17) 182_545 .
O4 Zr1 O3 13.6(3) 2_765 2_765
O4 Zr1 O3 110.0(4) 182_545 181_665
O4 Zr1 O3 13.6(3) 181_665 181_665
O4 Zr1 O3 110.0(4) 2_765 .
O4 Zr1 O3 71.64(17) 181_665 2_765
O4 Zr1 O3 71.64(17) 182_545 2_765
O4 Zr1 O4 96.4(7) 2_765 .
O4 Zr1 O4 63.6(4) 181_665 .
O4 Zr1 O4 63.6(4) 181_665 2_765
O4 Zr1 O4 63.6(4) 182_545 .
O4 Zr1 O4 96.4(7) 182_545 181_665
O4 Zr1 O4 63.6(4) 182_545 2_765
C1 O3 Zr1 134.0(3) . .
O4 O3 Zr1 77.9(17) . .
O4 O3 C1 148.1(18) . .
O3 C1 O3 125.6(4) 70_564 .
O3 C1 C2 117.2(2) 70_564 .
O3 C1 C2 117.2(2) . .
O3 C1 O4 134.9(5) 70_564 .
O3 C1 O4 9.3(5) 70_564 70_564
O3 C1 O4 9.3(5) . .
O3 C1 O4 134.9(5) . 70_564
C2 C1 O4 107.9(5) . 70_564
C2 C1 O4 107.9(5) . .
O4 C1 O4 144.2(10) . 70_564
C2AA C2 C1 119.4(3) . .
C3 C5 C5 120.8(4) . 145_766
Zr1 O1 Zr1 116.23(13) . 57_554
Zr1 O1 Zr1 116.23(13) . 77_545
Zr1 O1 Zr1 116.24(13) 57_554 77_545
Zr1 O1 H1 101.3(2) 57_554 .
Zr1 O1 H1 101.3(2) 77_545 .
Zr1 O1 H1 101.3(2) . .
Zr1 O2 Zr1 101.48(19) 77_545 .
Zr1 O2 Zr1 101.48(19) 77_545 57_554
Zr1 O2 Zr1 101.48(19) . 57_554
Zr1 O2 H1 116.61(15) 77_545 .
Zr1 O2 H1 116.61(15) 57_554 .
Zr1 O2 H1 116.61(15) . .
O3 O4 Zr1 88.5(17) . .
O3 O4 C1 22.6(13) . .
C1 O4 Zr1 111.1(7) . .
C5 C3 H3 119.5 . .
C2AA C3 C5 120.9(8) . .
C2AA C3 H3 119.5 . .
C2 C2AA H2AA 120.4 . .
C3 C2AA C2 119.2(7) . .
C3 C2AA H2AA 120.4 . .

loop_
_geom_bond_atom_site_label_1
_geom_bond_atom_site_label_2
_geom_bond_distance
_geom_bond_site_symmetry_2
Zr1 O3 2.233(3) 182_545
Zr1 O3 2.233(3) 181_665
Zr1 O3 2.233(3) 2_765
Zr1 O3 2.233(3) .
Zr1 O1 2.0651(14) 100_755
Zr1 O1 2.0651(15) 2_765
Zr1 O1 2.0651(15) 99_565
Zr1 O1 2.0652(15) .
Zr1 O4 2.184(14) .
Zr1 O4 2.184(14) 182_545
Zr1 O4 2.184(14) 181_665
Zr1 O4 2.184(14) 2_765
O3 C1 1.246(4) .
O3 O4 0.524(12) .
C1 C2 1.489(6) .
C1 O4 1.714(14) 70_564
C1 O4 1.714(14) .
C2 C2AA 1.393(6) .
C5 C5 1.513(11) 145_766
C5 C3 1.409(10) .
O1 H1 1.380(7) .
O2 H1 0.771(7) .
C3 H3 0.9300 .
C3 C2AA 1.380(7) .
C2AA H2AA 0.9300 .

loop_
_platon_squeeze_void_nr
_platon_squeeze_void_average_x
_platon_squeeze_void_average_y
_platon_squeeze_void_average_z
_platon_squeeze_void_volume
_platon_squeeze_void_count_electrons
_platon_squeeze_void_content
1 0.342 -0.009 -0.006 12157 3049 ' '
